data_7238734
loop_
_publ_author_name
'Zhou, Jian'
'Liu, Xing'
'Hu, Feilong'
'Zou, Huahong'
'Li, Rong'
'Li, Xiaojuan'

_publ_section_title
;
 One novel 3-D vanadoborate with unusual 3-D Na--O--Na network
;
_journal_issue 29
_journal_name_full 'RSC Advances'
_journal_page_first 10937
_journal_paper_doi 10.1039/c2ra21635c
_journal_volume 2
_journal_year 2012
_chemical_formula_sum 'B18 H44 Na10 O79 V12'
_chemical_formula_weight 2344.08
_space_group_IT_number 14
_space_group_name_Hall '-P 2yn'
_space_group_name_H-M_alt 'P 1 21/n 1'
_symmetry_cell_setting monoclinic
_symmetry_space_group_name_Hall '-P 2yn'
_symmetry_space_group_name_H-M 'P 1 21/n 1'
_atom_sites_solution_hydrogens '_'
_atom_sites_solution_primary direct
_atom_sites_solution_secondary difmap
_audit_creation_method SHELXL-97
_cell_angle_alpha 90.00
_cell_angle_beta 97.84(3)
_cell_angle_gamma 90.00
_cell_formula_units_Z 2
_cell_length_a 13.589(3)
_cell_length_b 17.012(3)
_cell_length_c 14.339(3)
_cell_measurement_temperature 296(2)
_cell_volume 3283.8(12)
_computing_structure_refinement 'SHELXL-97 (Sheldrick, 1997)'
_computing_structure_solution 'SHELXS-97 (Sheldrick, 1990)'
_diffrn_ambient_temperature 296(2)
_diffrn_detector_area_resol_mean 7.31
_diffrn_measured_fraction_theta_full 0.998
_diffrn_measured_fraction_theta_max 0.998
_diffrn_measurement_device_type 'Rigaku Mercury'
_diffrn_measurement_method \w
_diffrn_radiation_monochromator graphite
_diffrn_radiation_source 'fine-focus sealed tube'
_diffrn_radiation_type MoK\a
_diffrn_radiation_wavelength 0.71073
_diffrn_reflns_av_R_equivalents 0.0370
_diffrn_reflns_av_sigmaI/netI 0.0300
_diffrn_reflns_limit_h_max 9
_diffrn_reflns_limit_h_min -16
_diffrn_reflns_limit_k_max 20
_diffrn_reflns_limit_k_min -20
_diffrn_reflns_limit_l_max 17
_diffrn_reflns_limit_l_min -16
_diffrn_reflns_number 18412
_diffrn_reflns_theta_full 25.10
_diffrn_reflns_theta_max 25.10
_diffrn_reflns_theta_min 1.87
_exptl_absorpt_coefficient_mu 1.842
_exptl_absorpt_correction_T_max 0.8131
_exptl_absorpt_correction_T_min 0.6720
_exptl_absorpt_correction_type multi-scan
_exptl_absorpt_process_details 'Jacobson, R. (1998) Private communication'
_exptl_crystal_colour brown
_exptl_crystal_density_diffrn 2.371
_exptl_crystal_density_method 'not measured'
_exptl_crystal_description block
_exptl_crystal_F_000 2216
_exptl_crystal_size_max 0.22
_exptl_crystal_size_mid 0.13
_exptl_crystal_size_min 0.11
_refine_diff_density_max 1.725
_refine_diff_density_min -1.046
_refine_diff_density_rms 0.148
_refine_ls_extinction_method none
_refine_ls_goodness_of_fit_ref 1.185
_refine_ls_hydrogen_treatment none
_refine_ls_matrix_type full
_refine_ls_number_parameters 571
_refine_ls_number_reflns 5824
_refine_ls_number_restraints 0
_refine_ls_restrained_S_all 1.185
_refine_ls_R_factor_all 0.0592
_refine_ls_R_factor_gt 0.0545
_refine_ls_shift/su_max 0.001
_refine_ls_shift/su_mean 0.000
_refine_ls_structure_factor_coef Fsqd
_refine_ls_weighting_details 'calc w=1/[\s^2^(Fo^2^)+(0.0757P)^2^+16.0467P] where P=(Fo^2^+2Fc^2^)/3'
_refine_ls_weighting_scheme calc
_refine_ls_wR_factor_gt 0.1534
_refine_ls_wR_factor_ref 0.1573
_reflns_number_gt 5239
_reflns_number_total 5824
_reflns_threshold_expression >2sigma(I)
_cod_data_source_file c2ra21635c.txt
_cod_data_source_block 1
_cod_original_cell_volume 3283.9(12)
_cod_original_sg_symbol_Hall '-P 2yn '
_cod_original_sg_symbol_H-M P21/n
_cod_database_code 7238734

loop_
_symmetry_equiv_pos_as_xyz
'x, y, z'
'-x+1/2, y+1/2, -z+1/2'
'-x, -y, -z'
'x-1/2, -y-1/2, z-1/2'

loop_
_atom_site_label
_atom_site_type_symbol
_atom_site_fract_x
_atom_site_fract_y
_atom_site_fract_z
_atom_site_U_iso_or_equiv
_atom_site_adp_type
_atom_site_occupancy
_atom_site_symmetry_multiplicity
_atom_site_calc_flag
_atom_site_refinement_flags
_atom_site_disorder_assembly
_atom_site_disorder_group
V1 V 0.755430(13) 0.478050(11) 0.429350(13) 0.01762(5) Uani 1 1 d . A 1
V2 V 0.717480(13) 0.617790(11) 0.548010(13) 0.01706(5) Uani 1 1 d . A 1
V3 V 0.555410(13) 0.675490(10) 0.654410(12) 0.01590(5) Uani 1 1 d . . 1
V4 V 0.474170(14) 0.703500(10) 0.452220(12) 0.01752(5) Uani 1 1 d . A 1
V5 V 0.386860(14) 0.609000(11) 0.285320(12) 0.01726(5) Uani 1 1 d . . 1
V6 V 0.606500(13) 0.574300(10) 0.304790(12) 0.01671(5) Uani 1 1 d . A 1
O1 O 0.46968(8) 0.79670(5) 0.42553(6) 0.0356(3) Uani 1 1 d . A 1
O2 O 0.62667(6) 0.44894(5) 0.01212(6) 0.0275(2) Uani 1 1 d . . 1
O3 O 0.78924(7) 0.12775(5) 0.51079(6) 0.0317(2) Uani 1 1 d . . 1
O4 O 0.98142(6) 0.59802(6) 0.78548(7) 0.0373(3) Uani 1 1 d . B 1
O5 O 0.89252(6) 0.50276(5) 0.69252(6) 0.0271(2) Uani 1 1 d . B 1
O6 O 0.81402(6) 0.67469(5) 0.56838(6) 0.0311(2) Uani 1 1 d . . 1
O7 O 0.34824(7) 0.66848(5) 0.19915(6) 0.0287(2) Uani 1 1 d . . 1
O8 O 0.59164(7) 0.75539(5) 0.71126(6) 0.0281(2) Uani 1 1 d . . 1
O9 O 0.65234(6) 0.40770(5) 0.16959(5) 0.0219(2) Uani 1 1 d . C 1
O10 O 0.67307(6) 0.32777(4) 0.30391(5) 0.0185(2) Uani 1 1 d . D 1
O11 O 0.71261(6) 0.22837(4) 0.41748(5) 0.0232(2) Uani 1 1 d . . 1
O12 O 0.86402(6) 0.47981(5) 0.39473(6) 0.0326(3) Uani 1 1 d . A 1
O13 O 0.80760(6) 0.58716(5) 0.78830(6) 0.0259(2) Uani 1 1 d . . 1
O14 O 0.35254(5) 0.44202(4) 0.17635(5) 0.0185(2) Uani 1 1 d . . 1
O15 O 0.65628(7) 0.61542(5) 0.22062(6) 0.0305(2) Uani 1 1 d . . 1
O16 O 0.34811(6) 0.65756(5) 0.39678(5) 0.0219(2) Uani 1 1 d . . 1
O17 O 0.47724(6) 0.52990(4) 0.25117(5) 0.0196(2) Uani 1 1 d . A 1
O18 O 0.27920(6) 0.52742(4) 0.28658(5) 0.0187(2) Uani 1 1 d . . 1
O19 O 0.70095(6) 0.58473(4) 0.41807(5) 0.0204(2) Uani 1 1 d . A 1
O20 O 0.66742(6) 0.60488(5) 0.66946(5) 0.0205(2) Uani 1 1 d . . 1
O21 O 0.48862(5) 0.61006(4) 0.74443(5) 0.0176(2) Uani 1 1 d . . 1
O22 O 0.73459(6) 0.36521(4) 0.46624(5) 0.0184(2) Uani 1 1 d . A 1
O23 O 0.49701(6) 0.46233(5) 0.10705(5) 0.0207(2) Uani 1 1 d . C 1
O24 O 0.43053(5) 0.68891(4) 0.57490(5) 0.0187(2) Uani 1 1 d . . 1
O25 O 0.65356(6) 0.46648(4) 0.32289(5) 0.0196(2) Uani 1 1 d . A 1
O26 O 0.59889(6) 0.68284(5) 0.53050(5) 0.0206(2) Uani 1 1 d . A 1
O27 O 0.82119(6) 0.38600(4) 0.62595(5) 0.0203(2) Uani 1 1 d . . 1
O28 O 0.76241(6) 0.50909(4) 0.55998(5) 0.0213(2) Uani 1 1 d . A 1
O29 O 0.51395(6) 0.64773(5) 0.34714(5) 0.0219(2) Uani 1 1 d . A 1
O30 O 0.78503(6) 0.25691(5) 0.57470(5) 0.0230(2) Uani 1 1 d . . 1
B1 B 0.45757(9) 0.45612(7) 0.19886(8) 0.0168(3) Uani 1 1 d . . 1
B2 B 0.59137(9) 0.44074(8) 0.09787(9) 0.0198(3) Uani 1 1 d . C 1
B3 B 0.62335(9) 0.39693(7) 0.26482(8) 0.0167(3) Uani 1 1 d . . 1
B4 B 0.67179(9) 0.30909(7) 0.40174(8) 0.0180(3) Uani 1 1 d . . 1
B5 B 0.76181(10) 0.20570(8) 0.50184(9) 0.0215(3) Uani 1 1 d . . 1
B6 B 0.74920(9) 0.34025(7) 0.56806(9) 0.0195(3) Uani 1 1 d . . 1
B7 B 0.79863(9) 0.46559(7) 0.64684(9) 0.0196(3) Uani 1 1 d . . 1
B8 B 0.89141(10) 0.56218(8) 0.75526(10) 0.0251(4) Uani 1 1 d . B 1
B9 B 0.70857(9) 0.55475(7) 0.74939(8) 0.0185(3) Uani 1 1 d . . 1
Na1 Na 0.73273(4) 0.22503(3) 0.72440(4) 0.03521(15) Uani 1 1 d . . 1
Na2 Na 0.65266(5) 0.30892(4) -0.03541(5) 0.0555(2) Uani 1 1 d . . 1
Na3 Na 0.46101(7) 0.20035(7) 0.13349(7) 0.0773(3) Uani 0.85 1 d P . 1
Na4 Na 0.68442(5) 0.11096(4) 0.33563(6) 0.0740(3) Uani 1 1 d . . 1
Na5 Na 0.71484(6) -0.00316(5) 0.52691(6) 0.0735(3) Uani 1 1 d . . 1
O1W O 0.5000 0.5000 0.5000 0.1464(15) Uani 1 2 d S E 1
O3W O 0.48024(13) 0.30958(16) -0.0553(2) 0.1521(12) Uani 1 1 d . F 1
O2W O 0.80180(19) 0.30809(16) 0.0569(2) 0.3075(13) Uani 1 1 d . G 1
O4W O 0.5067(2) 0.10787(15) 0.3011(2) 0.0751(10) Uani 0.50 1 d P H 1
O5W O 0.56499(12) 0.06693(9) 0.47767(12) 0.0976(5) Uani 1 1 d . I 1
O6W O 0.67087(8) -0.02684(7) 0.35287(9) 0.0588(4) Uani 1 1 d . J 1
O7W O 0.65947(18) -0.11020(15) 0.59654(19) 0.2758(9) Uani 1 1 d . K 1
O8W O 0.6414(2) 0.2052(3) 0.1658(3) 0.2069(17) Uani 0.85 1 d P L 1
O9W O 0.50388(14) 0.11332(13) 0.0181(2) 0.1961(10) Uani 0.85 1 d P M 1
O10W O 1.12853(17) 0.70888(13) 0.7150(2) 0.1227(9) Uani 0.50 1 d P N 1
O11W O 0.98647(19) 0.37585(18) 0.37747(15) 0.1055(9) Uani 0.50 1 d P O 1
O4W' O 0.5554(2) 0.09129(18) 0.2184(2) 0.0762(10) Uani 0.50 1 d P P 2
Na3' Na 0.4931(3) 0.2658(2) 0.1131(3) 0.0436(11) Uani 0.15 1 d P Q 2
O8W' O 0.6309(12) 0.2427(15) 0.1205(15) 0.2069(17) Uani 0.15 1 d P Q 2
O9W' O 0.4830(8) 0.1413(8) -0.0095(14) 0.1961(10) Uani 0.15 1 d P Q 2

loop_
_atom_site_aniso_label
_atom_site_aniso_U_11
_atom_site_aniso_U_22
_atom_site_aniso_U_33
_atom_site_aniso_U_23
_atom_site_aniso_U_13
_atom_site_aniso_U_12
V1 0.01398(8) 0.02050(8) 0.01873(8) -0.00108(7) 0.00345(7) 0.00123(7)
V2 0.01590(8) 0.01706(8) 0.01877(8) -0.00180(7) 0.00431(7) -0.00178(7)
V3 0.01504(8) 0.01425(8) 0.01835(8) -0.00211(7) 0.00206(7) -0.00066(7)
V4 0.02067(8) 0.01463(8) 0.01756(8) 0.00135(7) 0.00372(7) 0.00273(7)
V5 0.01935(8) 0.01749(8) 0.01500(8) 0.00162(7) 0.00256(7) 0.00586(7)
V6 0.01862(8) 0.01635(8) 0.01585(8) 0.00136(7) 0.00486(7) 0.00104(7)
O1 0.0569(5) 0.0185(4) 0.0341(4) 0.0062(3) 0.0156(4) 0.0058(4)
O2 0.0257(4) 0.0381(4) 0.0203(4) 0.0074(3) 0.0084(3) 0.0098(4)
O3 0.0448(5) 0.0207(4) 0.0279(4) 0.0003(3) -0.0013(4) 0.0122(4)
O4 0.0200(4) 0.0434(5) 0.0487(5) -0.0196(4) 0.0052(4) -0.0038(4)
O5 0.0185(4) 0.0331(4) 0.0292(4) -0.0087(4) 0.0020(3) -0.0009(4)
O6 0.0257(4) 0.0276(4) 0.0402(5) -0.0052(4) 0.0057(4) -0.0081(4)
O7 0.0339(4) 0.0283(4) 0.0232(4) 0.0072(3) 0.0017(3) 0.0091(4)
O8 0.0316(4) 0.0210(4) 0.0304(4) -0.0083(3) -0.0006(4) -0.0053(3)
O9 0.0184(4) 0.0298(4) 0.0182(3) 0.0043(3) 0.0046(3) 0.0047(3)
O10 0.0198(3) 0.0192(3) 0.0163(3) 0.0019(3) 0.0020(3) 0.0048(3)
O11 0.0311(4) 0.0177(4) 0.0200(3) 0.0006(3) 0.0002(3) 0.0074(3)
O12 0.0208(4) 0.0382(5) 0.0411(5) -0.0005(4) 0.0128(3) 0.0011(4)
O13 0.0141(3) 0.0293(4) 0.0345(4) -0.0103(3) 0.0041(3) 0.0000(3)
O14 0.0162(3) 0.0227(4) 0.0165(3) -0.0026(3) 0.0023(3) 0.0023(3)
O15 0.0357(4) 0.0323(4) 0.0255(4) 0.0072(3) 0.0121(3) -0.0025(4)
O16 0.0167(3) 0.0287(4) 0.0204(3) -0.0038(3) 0.0032(3) 0.0015(3)
O17 0.0168(3) 0.0195(3) 0.0220(3) -0.0036(3) 0.0009(3) 0.0037(3)
O18 0.0184(3) 0.0198(3) 0.0187(3) -0.0018(3) 0.0050(3) 0.0021(3)
O19 0.0243(4) 0.0190(3) 0.0179(3) -0.0013(3) 0.0025(3) 0.0009(3)
O20 0.0202(4) 0.0235(4) 0.0190(3) 0.0028(3) 0.0068(3) 0.0061(3)
O21 0.0136(3) 0.0172(3) 0.0221(3) 0.0013(3) 0.0033(3) 0.0014(3)
O22 0.0177(3) 0.0199(3) 0.0171(3) -0.0003(3) 0.0004(3) 0.0014(3)
O23 0.0189(3) 0.0284(4) 0.0158(3) 0.0021(3) 0.0057(3) 0.0053(3)
O24 0.0154(3) 0.0238(4) 0.0167(3) 0.0014(3) 0.0020(3) 0.0011(3)
O25 0.0188(4) 0.0161(3) 0.0228(4) -0.0009(3) -0.0011(3) 0.0034(3)
O26 0.0182(3) 0.0241(4) 0.0199(3) 0.0016(3) 0.0040(3) 0.0006(3)
O27 0.0204(4) 0.0213(4) 0.0179(3) -0.0026(3) -0.0024(3) 0.0060(3)
O28 0.0251(4) 0.0192(4) 0.0195(3) -0.0025(3) 0.0022(3) 0.0042(3)
O29 0.0221(4) 0.0223(4) 0.0217(4) -0.0047(3) 0.0044(3) 0.0042(3)
O30 0.0263(4) 0.0203(4) 0.0213(4) 0.0003(3) -0.0012(3) 0.0062(3)
B1 0.0184(5) 0.0176(5) 0.0155(5) -0.0015(4) 0.0060(4) 0.0012(5)
B2 0.0208(6) 0.0217(6) 0.0178(5) -0.0009(5) 0.0059(5) 0.0001(5)
B3 0.0167(5) 0.0165(5) 0.0170(5) 0.0021(4) 0.0027(4) 0.0007(5)
B4 0.0183(5) 0.0167(5) 0.0193(5) -0.0011(5) 0.0034(5) 0.0045(5)
B5 0.0207(6) 0.0215(6) 0.0224(6) 0.0018(5) 0.0038(5) 0.0074(5)
B6 0.0190(6) 0.0202(6) 0.0189(5) -0.0007(5) 0.0014(5) 0.0047(5)
B7 0.0186(6) 0.0191(6) 0.0204(5) -0.0027(5) 0.0004(5) 0.0019(5)
B8 0.0196(6) 0.0307(7) 0.0249(6) -0.0049(5) 0.0024(5) 0.0000(5)
B9 0.0155(5) 0.0213(6) 0.0186(5) -0.0016(5) 0.0023(4) 0.0005(5)
Na1 0.0371(3) 0.0279(2) 0.0411(3) 0.0036(2) 0.0070(2) 0.0074(2)
Na2 0.0669(4) 0.0419(3) 0.0578(4) -0.0050(3) 0.0086(3) 0.0114(3)
Na3 0.0437(4) 0.1127(7) 0.0747(5) -0.0241(5) 0.0056(4) -0.0015(5)
Na4 0.0472(4) 0.0501(3) 0.1252(6) -0.0436(3) 0.0136(4) -0.0110(3)
Na5 0.0527(4) 0.0754(5) 0.0970(5) 0.0160(4) 0.0272(4) 0.0108(4)
O1W 0.157(3) 0.131(2) 0.153(3) 0.005(2) 0.030(2) -0.029(2)
O3W 0.0459(9) 0.170(2) 0.240(3) -0.014(2) 0.0180(13) -0.0192(12)
O2W 0.1235(15) 0.2831(17) 0.472(3) -0.2904(15) -0.1180(18) 0.1141(13)
O4W 0.0721(17) 0.0463(13) 0.106(2) -0.0223(13) 0.0085(16) 0.0078(13)
O5W 0.0759(9) 0.0957(9) 0.1154(10) -0.0620(7) -0.0081(8) 0.0324(7)
O6W 0.0308(5) 0.0633(7) 0.0818(8) -0.0242(6) 0.0053(5) 0.0067(5)
O7W 0.1437(15) 0.2978(16) 0.3378(18) 0.2637(11) -0.1409(13) -0.1319(13)
O8W 0.0871(16) 0.299(4) 0.220(3) -0.088(3) -0.0302(19) -0.011(2)
O9W 0.0313(8) 0.1500(12) 0.402(3) -0.1823(12) 0.0098(13) -0.0125(9)
O10W 0.0929(10) 0.0236(11) 0.288(2) -0.0071(13) 0.1551(10) -0.0059(9)
O11W 0.1207(14) 0.1703(19) 0.0373(9) 0.0533(11) 0.0527(9) 0.1163(12)
O4W' 0.0490(14) 0.0898(18) 0.0847(18) 0.0264(15) -0.0090(14) -0.0023(14)
Na3' 0.059(2) 0.0375(18) 0.0328(17) -0.0137(15) 0.0006(17) -0.0033(18)
O8W' 0.0871(16) 0.299(4) 0.220(3) -0.088(3) -0.0302(19) -0.011(2)
O9W' 0.0313(8) 0.1500(12) 0.402(3) -0.1823(12) 0.0098(13) -0.0125(9)

loop_
_atom_type_symbol
_atom_type_description
_atom_type_scat_dispersion_real
_atom_type_scat_dispersion_imag
_atom_type_scat_source
C C 0.0033 0.0016 'International Tables Vol C Tables 4.2.6.8 and 6.1.1.4'
H H 0.0000 0.0000 'International Tables Vol C Tables 4.2.6.8 and 6.1.1.4'
B B 0.0013 0.0007 'International Tables Vol C Tables 4.2.6.8 and 6.1.1.4'
N N 0.0061 0.0033 'International Tables Vol C Tables 4.2.6.8 and 6.1.1.4'
O O 0.0106 0.0060 'International Tables Vol C Tables 4.2.6.8 and 6.1.1.4'
Na Na 0.0362 0.0249 'International Tables Vol C Tables 4.2.6.8 and 6.1.1.4'
V V 0.3005 0.5294 'International Tables Vol C Tables 4.2.6.8 and 6.1.1.4'

loop_
_geom_angle_atom_site_label_1
_geom_angle_atom_site_label_2
_geom_angle_atom_site_label_3
_geom_angle
_geom_angle_site_symmetry_1
_geom_angle_site_symmetry_3
O12 V1 O25 110.20(4) . .
O12 V1 O28 111.41(5) . .
O25 V1 O28 136.87(4) . .
O12 V1 O19 107.90(4) . .
O25 V1 O19 78.84(3) . .
O28 V1 O19 78.18(3) . .
O12 V1 O22 105.29(4) . .
O25 V1 O22 89.95(3) . .
O28 V1 O22 89.77(3) . .
O19 V1 O22 146.80(4) . .
O12 V1 V6 112.12(4) . .
O25 V1 V6 39.60(3) . .
O28 V1 V6 111.57(3) . .
O19 V1 V6 39.42(2) . .
O22 V1 V6 124.58(2) . .
O12 V1 V2 113.09(4) . .
O25 V1 V2 111.65(3) . .
O28 V1 V2 39.36(2) . .
O19 V1 V2 38.96(2) . .
O22 V1 V2 124.16(3) . .
V6 V1 V2 75.605(18) . .
O6 V2 O19 109.39(5) . .
O6 V2 O26 108.61(4) . .
O19 V2 O26 93.21(4) . .
O6 V2 O28 108.31(4) . .
O19 V2 O28 78.59(3) . .
O26 V2 O28 142.82(3) . .
O6 V2 O20 106.01(5) . .
O19 V2 O20 144.46(3) . .
O26 V2 O20 78.29(4) . .
O28 V2 O20 87.60(3) . .
O6 V2 V1 112.09(4) . .
O19 V2 V1 39.65(2) . .
O26 V2 V1 125.46(3) . .
O28 V2 V1 39.08(2) . .
O20 V2 V1 121.28(3) . .
O6 V2 V3 110.08(4) . .
O19 V2 V3 125.99(3) . .
O26 V2 V3 39.49(3) . .
O28 V2 V3 120.48(3) . .
O20 V2 V3 38.93(3) . .
V1 V2 V3 137.57(3) . .
O8 V3 O24 112.33(4) . .
O8 V3 O20 106.51(4) . .
O24 V3 O20 139.39(3) . .
O8 V3 O26 107.11(4) . .
O24 V3 O26 78.76(4) . .
O20 V3 O26 79.01(4) . .
O8 V3 O21 105.84(4) . .
O24 V3 O21 90.41(3) . .
O20 V3 O21 90.11(4) . .
O26 V3 O21 147.00(3) . .
O8 V3 V4 113.48(3) . .
O24 V3 V4 39.58(3) . .
O20 V3 V4 112.86(3) . .
O26 V3 V4 39.30(2) . .
O21 V3 V4 124.74(2) . .
O8 V3 V2 109.53(4) . .
O24 V3 V2 112.67(3) . .
O20 V3 V2 39.86(2) . .
O26 V3 V2 39.28(3) . .
O21 V3 V2 124.76(3) . .
V4 V3 V2 76.11(2) . .
O8 V3 Na1 48.14(3) . 2_656
O24 V3 Na1 158.00(3) . 2_656
O20 V3 Na1 58.38(3) . 2_656
O26 V3 Na1 96.52(3) . 2_656
O21 V3 Na1 104.10(3) . 2_656
V4 V3 Na1 130.99(2) . 2_656
V2 V3 Na1 72.590(18) . 2_656
O1 V4 O29 107.57(4) . .
O1 V4 O26 108.36(4) . .
O29 V4 O26 92.72(4) . .
O1 V4 O24 109.25(4) . .
O29 V4 O24 143.04(4) . .
O26 V4 O24 78.65(4) . .
O1 V4 O16 106.94(4) . .
O29 V4 O16 78.92(4) . .
O26 V4 O16 144.62(4) . .
O24 V4 O16 87.61(4) . .
O1 V4 V5 109.69(3) . .
O29 V4 V5 39.62(3) . .
O26 V4 V5 125.99(3) . .
O24 V4 V5 121.19(3) . .
O16 V4 V5 39.48(3) . .
O1 V4 V3 112.26(3) . .
O29 V4 V3 125.09(3) . .
O26 V4 V3 39.75(3) . .
O24 V4 V3 39.02(2) . .
O16 V4 V3 121.18(3) . .
V5 V4 V3 137.932(15) . .
O7 V5 O17 113.04(4) . .
O7 V5 O16 105.41(4) . .
O17 V5 O16 139.62(4) . .
O7 V5 O29 108.04(4) . .
O17 V5 O29 78.21(3) . .
O16 V5 O29 78.68(4) . .
O7 V5 O18 105.97(4) . .
O17 V5 O18 90.57(4) . .
O16 V5 O18 90.40(4) . .
O29 V5 O18 145.92(3) . .
O7 V5 V4 108.96(4) . .
O17 V5 V4 112.41(3) . .
O16 V5 V4 39.87(2) . .
O29 V5 V4 38.99(3) . .
O18 V5 V4 124.84(3) . .
O7 V5 V6 113.84(4) . .
O17 V5 V6 39.77(2) . .
O16 V5 V6 112.60(3) . .
O29 V5 V6 38.63(3) . .
O18 V5 V6 125.00(3) . .
V4 V5 V6 75.63(2) . .
O7 V5 Na1 47.16(3) . 3_666
O17 V5 Na1 157.90(3) . 3_666
O16 V5 Na1 58.25(3) . 3_666
O29 V5 Na1 97.64(3) . 3_666
O18 V5 Na1 103.82(3) . 3_666
V4 V5 Na1 73.08(2) . 3_666
V6 V5 Na1 131.003(12) . 3_666
O15 V6 O29 108.14(4) . .
O15 V6 O19 106.80(4) . .
O29 V6 O19 93.59(4) . .
O15 V6 O25 110.05(4) . .
O29 V6 O25 141.65(4) . .
O19 V6 O25 78.84(3) . .
O15 V6 O17 108.39(4) . .
O29 V6 O17 77.65(4) . .
O19 V6 O17 144.74(4) . .
O25 V6 O17 87.13(3) . .
O15 V6 V1 111.29(4) . .
O29 V6 V1 125.64(3) . .
O19 V6 V1 39.96(3) . .
O25 V6 V1 39.06(2) . .
O17 V6 V1 121.13(3) . .
O15 V6 V5 110.78(4) . .
O29 V6 V5 39.03(2) . .
O19 V6 V5 126.43(3) . .
O25 V6 V5 119.94(2) . .
O17 V6 V5 38.81(3) . .
V1 V6 V5 137.816(16) . .
B2 O2 Na5 131.34(7) . 2_655
B2 O2 Na2 102.90(7) . .
Na5 O2 Na2 95.35(4) 2_655 .
B5 O3 Na5 140.10(8) . .
B5 O3 Na4 85.09(7) . .
Na5 O3 Na4 79.79(4) . .
B8 O5 B7 121.41(10) . .
V2 O6 Na2 134.80(5) . 2_655
V5 O7 Na2 143.89(5) . 3_665
V5 O7 Na1 103.74(4) . 3_666
Na2 O7 Na1 112.30(4) 3_665 3_666
V3 O8 Na1 102.79(4) . 2_656
V3 O8 Na3 125.74(5) . 3_666
Na1 O8 Na3 96.13(4) 2_656 3_666
B2 O9 B3 122.65(9) . .
B3 O10 B4 119.64(9) . .
B5 O11 B4 121.77(9) . .
B5 O11 Na4 103.51(7) . .
B4 O11 Na4 133.27(7) . .
B8 O13 B9 120.68(10) . .
B8 O13 Na1 118.06(8) . 2_656
B9 O13 Na1 98.47(6) . 2_656
B9 O14 B1 118.85(8) 3_666 .
B9 O14 Na5 99.03(6) 3_666 4_565
B1 O14 Na5 129.68(7) . 4_565
V6 O15 Na4 136.07(5) . 2_655
B6 O16 V5 130.49(7) 3_666 .
B6 O16 V4 128.86(7) 3_666 .
V5 O16 V4 100.65(4) . .
B6 O16 Na1 84.22(6) 3_666 3_666
V5 O16 Na1 85.36(3) . 3_666
V4 O16 Na1 102.56(4) . 3_666
B1 O17 V5 130.40(7) . .
B1 O17 V6 128.17(7) . .
V5 O17 V6 101.43(4) . .
B9 O18 B7 113.92(8) 3_666 3_666
B9 O18 V5 121.39(7) 3_666 .
B7 O18 V5 121.20(6) 3_666 .
V2 O19 V6 144.42(5) . .
V2 O19 V1 101.39(4) . .
V6 O19 V1 100.62(4) . .
B9 O20 V3 131.04(7) . .
B9 O20 V2 127.73(7) . .
V3 O20 V2 101.22(4) . .
B9 O20 Na1 83.98(6) . 2_656
V3 O20 Na1 85.55(4) . 2_656
V2 O20 Na1 101.55(4) . 2_656
B3 O21 B1 113.20(8) 3_666 3_666
B3 O21 V3 121.55(6) 3_666 .
B1 O21 V3 121.86(7) 3_666 .
B6 O22 B4 113.82(8) . .
B6 O22 V1 121.09(6) . .
B4 O22 V1 121.86(6) . .
B2 O23 B1 121.63(9) . .
B4 O24 V3 130.61(7) 3_666 .
B4 O24 V4 127.96(7) 3_666 .
V3 O24 V4 101.40(4) . .
B3 O25 V1 130.17(6) . .
B3 O25 V6 128.32(6) . .
V1 O25 V6 101.35(4) . .
V4 O26 V2 145.56(4) . .
V4 O26 V3 100.95(4) . .
V2 O26 V3 101.23(4) . .
B6 O27 B7 119.33(9) . .
B6 O27 Na3 99.72(7) . 4_666
B7 O27 Na3 139.83(7) . 4_666
B7 O28 V1 130.32(7) . .
B7 O28 V2 127.99(7) . .
V1 O28 V2 101.56(4) . .
V4 O29 V6 146.39(4) . .
V4 O29 V5 101.39(4) . .
V6 O29 V5 102.34(4) . .
B5 O30 B6 121.11(9) . .
B5 O30 Na1 118.19(8) . .
B6 O30 Na1 97.85(7) . .
B5 O30 Na3 123.22(8) . 4_666
B6 O30 Na3 91.92(7) . 4_666
Na1 O30 Na3 98.50(4) . 4_666
O14 B1 O17 111.27(9) . .
O14 B1 O23 106.17(8) . .
O17 B1 O23 109.16(9) . .
O14 B1 O21 112.78(9) . 3_666
O17 B1 O21 108.65(8) . 3_666
O23 B1 O21 108.71(9) . 3_666
O9 B2 O23 121.86(11) . .
O9 B2 O2 117.79(11) . .
O23 B2 O2 120.30(10) . .
O9 B2 Na2 88.86(7) . .
O23 B2 Na2 125.89(8) . .
O2 B2 Na2 51.53(6) . .
O10 B3 O25 111.01(9) . .
O10 B3 O9 106.94(9) . .
O25 B3 O9 109.43(9) . .
O10 B3 O21 112.62(9) . 3_666
O25 B3 O21 108.18(9) . 3_666
O9 B3 O21 108.61(8) . 3_666
O10 B4 O24 110.68(9) . 3_666
O10 B4 O11 107.32(9) . .
O24 B4 O11 109.31(9) 3_666 .
O10 B4 O22 112.09(9) . .
O24 B4 O22 108.54(9) 3_666 .
O11 B4 O22 108.85(8) . .
O11 B5 O30 122.42(11) . .
O11 B5 O3 116.79(10) . .
O30 B5 O3 120.78(10) . .
O11 B5 Na4 49.94(6) . .
O30 B5 Na4 171.02(9) . .
O3 B5 Na4 67.15(6) . .
O27 B6 O16 111.25(10) . 3_666
O27 B6 O30 106.77(9) . .
O16 B6 O30 107.47(9) 3_666 .
O27 B6 O22 113.55(10) . .
O16 B6 O22 108.51(9) 3_666 .
O30 B6 O22 109.08(9) . .
O27 B6 Na3 52.20(6) . 4_666
O16 B6 Na3 140.16(8) 3_666 4_666
O30 B6 Na3 57.97(5) . 4_666
O22 B6 Na3 111.32(8) . 4_666
O27 B6 Na1 92.11(7) . .
O16 B6 Na1 66.52(6) 3_666 .
O30 B6 Na1 52.60(5) . .
O22 B6 Na1 153.09(8) . .
Na3 B6 Na1 77.38(4) 4_666 .
O27 B7 O28 110.79(9) . .
O27 B7 O5 107.36(9) . .
O28 B7 O5 108.96(10) . .
O27 B7 O18 113.11(9) . 3_666
O28 B7 O18 108.06(9) . 3_666
O5 B7 O18 108.48(9) . 3_666
O5 B8 O13 123.39(11) . .
O5 B8 O4 116.60(12) . .
O13 B8 O4 120.02(12) . .
O14 B9 O20 110.92(9) 3_666 .
O14 B9 O13 106.97(9) 3_666 .
O20 B9 O13 107.70(9) . .
O14 B9 O18 113.00(9) 3_666 3_666
O20 B9 O18 108.54(9) . 3_666
O13 B9 O18 109.58(9) . 3_666
O14 B9 Na1 92.33(7) 3_666 2_656
O20 B9 Na1 66.88(6) . 2_656
O13 B9 Na1 52.25(5) . 2_656
O18 B9 Na1 153.43(8) 3_666 2_656
O13 Na1 O30 104.07(3) 2_646 .
O13 Na1 O7 129.86(4) 2_646 3_666
O30 Na1 O7 115.84(4) . 3_666
O13 Na1 O8 115.22(3) 2_646 2_646
O30 Na1 O8 84.22(4) . 2_646
O7 Na1 O8 98.44(4) 3_666 2_646
O13 Na1 O16 125.94(4) 2_646 3_666
O30 Na1 O16 54.58(3) . 3_666
O7 Na1 O16 65.48(3) 3_666 3_666
O8 Na1 O16 111.10(4) 2_646 3_666
O13 Na1 O20 54.30(3) 2_646 2_646
O30 Na1 O20 118.03(3) . 2_646
O7 Na1 O20 120.79(3) 3_666 2_646
O8 Na1 O20 65.15(3) 2_646 2_646
O16 Na1 O20 172.55(3) 3_666 2_646
O13 Na1 B6 128.09(4) 2_646 .
O30 Na1 B6 29.55(3) . .
O7 Na1 B6 86.29(4) 3_666 .
O8 Na1 B6 88.62(4) 2_646 .
O16 Na1 B6 29.27(3) 3_666 .
O20 Na1 B6 143.53(4) 2_646 .
O13 Na1 B9 29.28(3) 2_646 2_646
O30 Na1 B9 102.82(4) . 2_646
O7 Na1 B9 141.33(4) 3_666 2_646
O8 Na1 B9 85.94(3) 2_646 2_646
O16 Na1 B9 147.72(3) 3_666 2_646
O20 Na1 B9 29.14(3) 2_646 2_646
B6 Na1 B9 132.34(4) . 2_646
O13 Na1 V5 137.29(3) 2_646 3_666
O30 Na1 V5 88.44(3) . 3_666
O7 Na1 V5 29.10(2) 3_666 3_666
O8 Na1 V5 106.48(3) 2_646 3_666
O16 Na1 V5 36.38(2) 3_666 3_666
O20 Na1 V5 149.69(3) 2_646 3_666
B6 Na1 V5 59.33(3) . 3_666
B9 Na1 V5 164.17(3) 2_646 3_666
O13 Na1 V3 87.93(3) 2_646 2_646
O30 Na1 V3 100.73(3) . 2_646
O7 Na1 V3 111.68(3) 3_666 2_646
O8 Na1 V3 29.07(2) 2_646 2_646
O16 Na1 V3 139.87(3) 3_666 2_646
O20 Na1 V3 36.077(19) 2_646 2_646
B6 Na1 V3 114.52(3) . 2_646
B9 Na1 V3 59.09(2) 2_646 2_646
V5 Na1 V3 130.277(17) 3_666 2_646
O13 Na1 Na3 119.61(3) 2_646 4_666
O30 Na1 Na3 41.93(3) . 4_666
O7 Na1 Na3 110.38(4) 3_666 4_666
O8 Na1 Na3 42.45(3) 2_646 4_666
O16 Na1 Na3 79.28(3) 3_666 4_666
O20 Na1 Na3 94.24(3) 2_646 4_666
B6 Na1 Na3 51.01(3) . 4_666
B9 Na1 Na3 98.71(3) 2_646 4_666
V5 Na1 Na3 97.10(2) 3_666 4_666
V3 Na1 Na3 63.94(2) 2_646 4_666
O13 Na1 Na2 108.99(3) 2_646 1_556
O30 Na1 Na2 146.17(3) . 1_556
O7 Na1 Na2 33.24(2) 3_666 1_556
O8 Na1 Na2 88.09(4) 2_646 1_556
O16 Na1 Na2 98.68(3) 3_666 1_556
O20 Na1 Na2 87.76(3) 2_646 1_556
B6 Na1 Na2 117.66(3) . 1_556
B9 Na1 Na2 109.44(3) 2_646 1_556
V5 Na1 Na2 62.322(18) 3_666 1_556
V3 Na1 Na2 87.57(3) 2_646 1_556
Na3 Na1 Na2 120.82(3) 4_666 1_556
O2W Na2 O3W 151.59(12) . .
O2W Na2 O7 117.52(10) . 3_665
O3W Na2 O7 90.50(8) . 3_665
O2W Na2 O6 86.05(7) . 2_645
O3W Na2 O6 101.29(7) . 2_645
O7 Na2 O6 86.26(4) 3_665 2_645
O2W Na2 O2 89.71(7) . .
O3W Na2 O2 81.49(7) . .
O7 Na2 O2 97.61(4) 3_665 .
O6 Na2 O2 175.26(4) 2_645 .
O2W Na2 B2 86.50(8) . .
O3W Na2 B2 73.95(8) . .
O7 Na2 B2 121.39(4) 3_665 .
O6 Na2 B2 151.52(4) 2_645 .
O2 Na2 B2 25.56(3) . .
O2W Na2 Na5 65.76(7) . 2_655
O3W Na2 Na5 118.89(7) . 2_655
O7 Na2 Na5 80.10(3) 3_665 2_655
O6 Na2 Na5 137.36(4) 2_645 2_655
O2 Na2 Na5 41.51(3) . 2_655
B2 Na2 Na5 61.66(3) . 2_655
O2W Na2 Na1 100.01(9) . 1_554
O3W Na2 Na1 106.47(8) . 1_554
O7 Na2 Na1 34.46(3) 3_665 1_554
O6 Na2 Na1 53.78(3) 2_645 1_554
O2 Na2 Na1 129.33(3) . 1_554
B2 Na2 Na1 154.70(3) . 1_554
Na5 Na2 Na1 98.59(3) 2_655 1_554
O2W Na2 Na3 103.59(9) . .
O3W Na2 Na3 51.72(8) . .
O7 Na2 Na3 135.86(4) 3_665 .
O6 Na2 Na3 81.00(4) 2_645 .
O2 Na2 Na3 97.97(4) . .
B2 Na2 Na3 74.14(4) . .
Na5 Na2 Na3 134.63(3) 2_655 .
Na1 Na2 Na3 126.74(3) 1_554 .
O9W Na3 O27 81.55(7) . 4_565
O9W Na3 O8W 79.35(11) . .
O27 Na3 O8W 143.38(12) 4_565 .
O9W Na3 O30 105.07(7) . 4_565
O27 Na3 O30 56.84(3) 4_565 4_565
O8W Na3 O30 159.24(12) . 4_565
O9W Na3 O8 158.17(9) . 3_666
O27 Na3 O8 84.54(5) 4_565 3_666
O8W Na3 O8 102.71(10) . 3_666
O30 Na3 O8 80.83(5) 4_565 3_666
O9W Na3 O4W 101.41(10) . .
O27 Na3 O4W 77.36(7) 4_565 .
O8W Na3 O4W 76.21(12) . .
O30 Na3 O4W 121.56(8) 4_565 .
O8 Na3 O4W 58.92(7) 3_666 .
O9W Na3 B6 87.36(6) . 4_565
O27 Na3 B6 28.07(3) 4_565 4_565
O8W Na3 B6 166.19(11) . 4_565
O30 Na3 B6 30.11(3) 4_565 4_565
O8 Na3 B6 88.24(5) 3_666 4_565
O4W Na3 B6 103.06(8) . 4_565
O9W Na3 Na1 138.97(6) . 4_565
O27 Na3 Na1 62.20(3) 4_565 4_565
O8W Na3 Na1 141.53(10) . 4_565
O30 Na3 Na1 39.57(3) 4_565 4_565
O8 Na3 Na1 41.41(3) 3_666 4_565
O4W Na3 Na1 89.39(7) . 4_565
B6 Na3 Na1 51.61(3) 4_565 4_565
O9W Na3 Na4 91.86(7) . .
O27 Na3 Na4 107.74(4) 4_565 .
O8W Na3 Na4 42.61(10) . .
O30 Na3 Na4 153.86(4) 4_565 .
O8 Na3 Na4 76.44(4) 3_666 .
O4W Na3 Na4 33.60(6) . .
B6 Na3 Na4 135.30(5) 4_565 .
Na1 Na3 Na4 116.03(3) 4_565 .
O9W Na3 Na2 68.90(7) . .
O27 Na3 Na2 142.37(4) 4_565 .
O8W Na3 Na2 53.79(10) . .
O30 Na3 Na2 108.20(4) 4_565 .
O8 Na3 Na2 129.98(4) 3_666 .
O4W Na3 Na2 129.88(7) . .
B6 Na3 Na2 124.45(4) 4_565 .
Na1 Na3 Na2 131.07(4) 4_565 .
Na4 Na3 Na2 96.34(3) . .
O11 Na4 O6W 144.00(6) . .
O11 Na4 O4W 102.43(8) . .
O6W Na4 O4W 84.80(7) . .
O11 Na4 O15 92.77(4) . 2_645
O6W Na4 O15 98.76(4) . 2_645
O4W Na4 O15 148.84(9) . 2_645
O11 Na4 O3 54.21(3) . .
O6W Na4 O3 92.63(4) . .
O4W Na4 O3 125.23(9) . .
O15 Na4 O3 85.69(4) 2_645 .
O11 Na4 O5W 86.34(5) . .
O6W Na4 O5W 66.92(5) . .
O4W Na4 O5W 59.35(9) . .
O15 Na4 O5W 149.91(5) 2_645 .
O3 Na4 O5W 69.45(5) . .
O11 Na4 O8W 87.12(9) . .
O6W Na4 O8W 128.59(9) . .
O4W Na4 O8W 75.97(10) . .
O15 Na4 O8W 77.84(7) 2_645 .
O3 Na4 O8W 137.18(8) . .
O5W Na4 O8W 132.03(8) . .
O11 Na4 B5 26.55(3) . .
O6W Na4 B5 118.75(5) . .
O4W Na4 B5 114.63(9) . .
O15 Na4 B5 90.90(4) 2_645 .
O3 Na4 B5 27.76(3) . .
O5W Na4 B5 75.12(5) . .
O8W Na4 B5 112.61(9) . .
O11 Na4 Na5 95.25(4) . .
O6W Na4 Na5 48.79(4) . .
O4W Na4 Na5 99.51(8) . .
O15 Na4 Na5 106.06(4) 2_645 .
O3 Na4 Na5 46.70(3) . .
O5W Na4 Na5 44.31(4) . .
O8W Na4 Na5 175.28(7) . .
B5 Na4 Na5 70.34(4) . .
O11 Na4 Na3 95.25(4) . .
O6W Na4 Na3 111.88(4) . .
O4W Na4 Na3 41.45(8) . .
O15 Na4 Na3 110.86(4) 2_645 .
O3 Na4 Na3 146.88(4) . .
O5W Na4 Na3 99.16(4) . .
O8W Na4 Na3 34.52(6) . .
B5 Na4 Na3 120.39(4) . .
Na5 Na4 Na3 140.94(3) . .
O7W Na5 O5W 102.24(8) . .
O7W Na5 O2 100.97(8) . 2_645
O5W Na5 O2 147.72(6) . 2_645
O7W Na5 O3 159.28(8) . .
O5W Na5 O3 82.25(5) . .
O2 Na5 O3 83.93(4) 2_645 .
O7W Na5 O6W 105.14(8) . .
O5W Na5 O6W 73.06(6) . .
O2 Na5 O6W 79.44(5) 2_645 .
O3 Na5 O6W 95.53(5) . .
O7W Na5 O14 100.77(7) . 4_666
O5W Na5 O14 119.24(6) . 4_666
O2 Na5 O14 77.53(4) 2_645 4_666
O3 Na5 O14 60.32(3) . 4_666
O6W Na5 O14 148.04(5) . 4_666
O7W Na5 Na4 145.26(7) . .
O5W Na5 Na4 57.36(5) . .
O2 Na5 Na4 91.15(4) 2_645 .
O3 Na5 Na4 53.51(3) . .
O6W Na5 Na4 45.01(4) . .
O14 Na5 Na4 113.66(4) 4_666 .
O7W Na5 Na2 58.17(7) . 2_645
O5W Na5 Na2 147.48(5) . 2_645
O2 Na5 Na2 43.14(3) 2_645 2_645
O3 Na5 Na2 125.77(4) . 2_645
O6W Na5 Na2 86.70(4) . 2_645
O14 Na5 Na2 91.39(3) 4_666 2_645
Na4 Na5 Na2 122.68(3) . 2_645
Na4 O4W Na3 104.95(12) . .
Na5 O5W Na4 78.33(6) . .
Na4 O6W Na5 86.20(5) . .
Na3 O8W Na4 102.87(14) . .

loop_
_geom_bond_atom_site_label_1
_geom_bond_atom_site_label_2
_geom_bond_distance
_geom_bond_site_symmetry_2
V1 O12 1.6201(10) .
V1 O25 1.9258(10) .
V1 O28 1.9359(9) .
V1 O19 1.9583(9) .
V1 O22 2.0213(9) .
V1 V6 2.9967(8) .
V1 V2 3.0086(5) .
V2 O6 1.6244(9) .
V2 O19 1.9298(8) .
V2 O26 1.9427(8) .
V2 O28 1.9476(9) .
V2 O20 1.9664(9) .
V2 V3 3.0097(8) .
V3 O8 1.6263(9) .
V3 O24 1.9245(9) .
V3 O20 1.9279(8) .
V3 O26 1.9514(9) .
V3 O21 2.0121(9) .
V3 V4 2.9963(8) .
V3 Na1 3.2639(11) 2_656
V4 O1 1.6302(9) .
V4 O29 1.9196(9) .
V4 O26 1.9331(10) .
V4 O24 1.9474(9) .
V4 O16 1.9508(9) .
V4 V5 2.9907(7) .
V5 O7 1.6276(9) .
V5 O17 1.9295(8) .
V5 O16 1.9348(9) .
V5 O29 1.9454(9) .
V5 O18 2.0184(8) .
V5 V6 3.0178(7) .
V5 Na1 3.2512(8) 3_666
V6 O15 1.6206(10) .
V6 O29 1.9285(9) .
V6 O19 1.9361(10) .
V6 O25 1.9482(8) .
V6 O17 1.9694(9) .
O2 B2 1.3865(16) .
O2 Na5 2.4382(13) 2_655
O2 Na2 2.5157(12) .
O3 B5 1.3787(15) .
O3 Na5 2.4696(13) .
O3 Na4 2.7281(14) .
O4 B8 1.3824(16) .
O5 B8 1.3546(17) .
O5 B7 1.4929(15) .
O6 Na2 2.3877(12) 2_655
O7 Na2 2.3775(12) 3_665
O7 Na1 2.4542(11) 3_666
O8 Na1 2.4926(12) 2_656
O8 Na3 2.5434(15) 3_666
O9 B2 1.3518(14) .
O9 B3 1.4833(15) .
O10 B3 1.4323(14) .
O10 B4 1.4407(15) .
O11 B5 1.3558(15) .
O11 B4 1.4866(15) .
O11 Na4 2.3218(11) .
O13 B8 1.3599(17) .
O13 B9 1.4904(15) .
O13 Na1 2.4098(11) 2_656
O14 B9 1.4379(16) 3_666
O14 B1 1.4398(14) .
O14 Na5 2.8427(13) 4_565
O15 Na4 2.4122(14) 2_655
O16 B6 1.4785(16) 3_666
O16 Na1 2.7739(10) 3_666
O17 B1 1.4679(14) .
O18 B9 1.5070(15) 3_666
O18 B7 1.5230(16) 3_666
O20 B9 1.4760(14) .
O20 Na1 2.7878(10) 2_656
O21 B3 1.5139(15) 3_666
O21 B1 1.5170(14) 3_666
O22 B6 1.5074(15) .
O22 B4 1.5099(14) .
O23 B2 1.3574(15) .
O23 B1 1.4913(15) .
O24 B4 1.4743(15) 3_666
O25 B3 1.4726(14) .
O27 B6 1.4249(14) .
O27 B7 1.4290(15) .
O27 Na3 2.3924(13) 4_666
O28 B7 1.4744(15) .
O30 B5 1.3638(15) .
O30 B6 1.4978(15) .
O30 Na1 2.4131(11) .
O30 Na3 2.5314(13) 4_666
B1 O21 1.5170(14) 3_666
B2 Na2 3.1319(15) .
B3 O21 1.5139(14) 3_666
B4 O24 1.4744(15) 3_666
B5 Na4 2.9495(16) .
B6 O16 1.4785(16) 3_666
B6 Na3 2.9841(17) 4_666
B6 Na1 3.0090(14) .
B7 O18 1.5230(16) 3_666
B9 O14 1.4379(16) 3_666
B9 O18 1.5070(15) 3_666
B9 Na1 3.0145(15) 2_656
Na1 O13 2.4098(11) 2_646
Na1 O7 2.4542(11) 3_666
Na1 O8 2.4926(12) 2_646
Na1 O16 2.7739(11) 3_666
Na1 O20 2.7878(10) 2_646
Na1 B9 3.0144(15) 2_646
Na1 V5 3.2512(8) 3_666
Na1 V3 3.2639(11) 2_646
Na2 O2W 2.265(3) .
Na2 O3W 2.321(2) .
Na2 O7 2.3775(12) 3_665
Na2 O6 2.3877(12) 2_645
Na3 O9W 2.352(3) .
Na3 O27 2.3924(13) 4_565
Na3 O8W 2.434(3) .
Na3 O30 2.5314(13) 4_565
Na3 O8 2.5434(15) 3_666
Na3 O4W 2.869(3) .
Na3 B6 2.9841(17) 4_565
Na4 O6W 2.3670(15) .
Na4 O4W 2.398(3) .
Na4 O15 2.4122(13) 2_645
Na4 O5W 2.871(2) .
Na4 O8W 2.908(4) .
Na5 O7W 2.255(3) .
Na5 O5W 2.3821(18) .
Na5 O2 2.4382(13) 2_645
Na5 O6W 2.5180(17) .
Na5 O14 2.8427(13) 4_666
